data_7004228
loop_
_publ_author_name
'Gott, Andrew L.'
'McGowan, Patrick C.'
'Podesta, Thomas J.'

_publ_section_title
;
 Controlling the binding of dihydrogen using ruthenium complexes
 containing N-mono-functionalised 1,4,7-triazacyclononane ligand
 systems
;
_journal_issue 28
_journal_name_full 'Dalton Transactions'
_journal_page_first 3729
_journal_page_last 3738
_journal_paper_doi 10.1039/b804572k
_journal_year 2008
_chemical_formula_sum 'C50.5 H56 B Cl5 F4 N4 P2 Ru'
_chemical_formula_weight 1146.06
_chemical_name_common 'in paper 2'
_chemical_name_systematic
;
?
;
_space_group_IT_number 14
_symmetry_cell_setting monoclinic
_symmetry_space_group_name_Hall '-P 2yn'
_symmetry_space_group_name_H-M 'P 1 21/n 1'
_atom_sites_solution_hydrogens geom
_atom_sites_solution_primary direct
_atom_sites_solution_secondary difmap
_audit_creation_method SHELXL-97
_cell_angle_alpha 90.00
_cell_angle_beta 103.428(2)
_cell_angle_gamma 90.00
_cell_formula_units_Z 4
_cell_length_a 14.3337(4)
_cell_length_b 17.2454(5)
_cell_length_c 21.8269(7)
_cell_measurement_temperature 150(2)
_cell_volume 5247.9(3)
_computing_cell_refinement 'DENZO-SMN (Otwinowski & Minor, 1996)'
_computing_data_collection 'COLLECT (Nonius, 1999)'
_computing_data_reduction 'DENZO-SMN (Otwinowski & Minor, 1996)'
_computing_molecular_graphics 'XSeed (Barbour, 2001)'
_computing_publication_material 'WC (Thornton-Pett, 2000)'
_computing_structure_refinement 'SHELXL-97 (Sheldrick, 1997)'
_computing_structure_solution 'SHELXS-97 (Sheldrick, 1990)'
_diffrn_ambient_temperature 150(2)
_diffrn_measured_fraction_theta_full 0.972
_diffrn_measured_fraction_theta_max 0.972
_diffrn_measurement_device_type
;
'Nonius KappaCCD area detector diffractometer'
;
_diffrn_measurement_method
;
Detector set at 30mm from sample with different 2theta offsets
1 degree phi exposures for chi=0 degree settings
1 degree omega exposures for chi=90 degree settings
;
_diffrn_radiation_monochromator graphite
_diffrn_radiation_source 'fine-focus sealed tube'
_diffrn_radiation_type MoK\a
_diffrn_radiation_wavelength 0.71073
_diffrn_reflns_av_R_equivalents 0.0634
_diffrn_reflns_av_sigmaI/netI 0.0644
_diffrn_reflns_limit_h_max 17
_diffrn_reflns_limit_h_min -17
_diffrn_reflns_limit_k_max 20
_diffrn_reflns_limit_k_min -18
_diffrn_reflns_limit_l_max 26
_diffrn_reflns_limit_l_min -24
_diffrn_reflns_number 28511
_diffrn_reflns_theta_full 25.11
_diffrn_reflns_theta_max 25.11
_diffrn_reflns_theta_min 3.71
_exptl_absorpt_coefficient_mu 0.667
_exptl_absorpt_correction_T_max 0.9302
_exptl_absorpt_correction_T_min 0.8403
_exptl_absorpt_correction_type multi-scan
_exptl_absorpt_process_details
;
Using multiple and symmetry-related data measurements via the program SORTAV
See R.H. Blessing, Acta Cryst (1995), A51, 33-38
;
_exptl_crystal_colour yellow
_exptl_crystal_density_diffrn 1.451
_exptl_crystal_density_method 'not measured'
_exptl_crystal_description prism
_exptl_crystal_F_000 2348
_exptl_crystal_size_max 0.27
_exptl_crystal_size_mid 0.17
_exptl_crystal_size_min 0.11
_refine_diff_density_max 1.822
_refine_diff_density_min -0.778
_refine_diff_density_rms 0.105
_refine_ls_extinction_coef 0.0121(9)
_refine_ls_extinction_expression Fc^*^=kFc[1+0.001xFc^2^\l^3^/sin(2\q)]^-1/4^
_refine_ls_extinction_method SHELXL
_refine_ls_goodness_of_fit_ref 1.141
_refine_ls_hydrogen_treatment mixed
_refine_ls_matrix_type full
_refine_ls_number_parameters 680
_refine_ls_number_reflns 9076
_refine_ls_number_restraints 46
_refine_ls_restrained_S_all 1.147
_refine_ls_R_factor_all 0.0915
_refine_ls_R_factor_gt 0.0765
_refine_ls_shift/su_max 0.016
_refine_ls_shift/su_mean 0.000
_refine_ls_structure_factor_coef Fsqd
_refine_ls_weighting_details 'calc w=1/[\s^2^(Fo^2^)+(0.0558P)^2^+23.7411P] where P=(Fo^2^+2Fc^2^)/3'
_refine_ls_weighting_scheme calc
_refine_ls_wR_factor_gt 0.1797
_refine_ls_wR_factor_ref 0.1875
_reflns_number_gt 7505
_reflns_number_total 9076
_reflns_threshold_expression >2sigma(I)
_cod_data_source_file b804572k.txt
_cod_data_source_block c:\x-rays~1\finish~1\andrew~1\alg3\alg3
_cod_original_sg_symbol_H-M P21/n
_cod_original_formula_sum 'C50.50 H56 B Cl5 F4 N4 P2 Ru'
_cod_database_code 7004228

loop_
_symmetry_equiv_pos_as_xyz
'x, y, z'
'-x+1/2, y+1/2, -z+1/2'
'-x, -y, -z'
'x-1/2, -y-1/2, z-1/2'

loop_
_atom_site_label
_atom_site_type_symbol
_atom_site_fract_x
_atom_site_fract_y
_atom_site_fract_z
_atom_site_U_iso_or_equiv
_atom_site_adp_type
_atom_site_occupancy
_atom_site_symmetry_multiplicity
_atom_site_calc_flag
_atom_site_refinement_flags
_atom_site_disorder_assembly
_atom_site_disorder_group
Ru1 Ru 0.76153(3) 0.32653(3) -0.00086(2) 0.0304(2) Uani 1 1 d . . .
H1 H 0.866(4) 0.321(3) 0.014(3) 0.030(15) Uiso 1 1 d . . .
N1 N 0.7848(3) 0.4498(3) -0.0342(2) 0.0303(10) Uani 1 1 d . . .
C2 C 0.6925(4) 0.4722(3) -0.0780(3) 0.0369(13) Uani 1 1 d . . .
H2A H 0.6861 0.4440 -0.1183 0.044 Uiso 1 1 calc R . .
H2B H 0.6937 0.5284 -0.0870 0.044 Uiso 1 1 calc R . .
C3 C 0.6061(4) 0.4545(3) -0.0512(3) 0.0378(14) Uani 1 1 d . . .
H3A H 0.6004 0.4951 -0.0203 0.045 Uiso 1 1 calc R . .
H3B H 0.5475 0.4564 -0.0857 0.045 Uiso 1 1 calc R . .
N4 N 0.6119(3) 0.3764(3) -0.0196(3) 0.0369(11) Uani 1 1 d . . .
H4 H 0.5693 0.3424 -0.0448 0.044 Uiso 1 1 calc R . .
C5 C 0.5897(5) 0.3817(4) 0.0433(3) 0.0445(15) Uani 1 1 d . . .
H5A H 0.5807 0.3289 0.0588 0.053 Uiso 1 1 calc R . .
H5B H 0.5292 0.4108 0.0398 0.053 Uiso 1 1 calc R . .
C6 C 0.6707(5) 0.4224(4) 0.0898(3) 0.0424(15) Uani 1 1 d . . .
H6A H 0.6657 0.4791 0.0826 0.051 Uiso 1 1 calc R . .
H6B H 0.6644 0.4122 0.1333 0.051 Uiso 1 1 calc R . .
N7 N 0.7660(4) 0.3949(3) 0.0828(3) 0.0382(12) Uani 1 1 d . . .
H7 H 0.7917 0.3637 0.1174 0.046 Uiso 1 1 calc R . .
C8 C 0.8347(5) 0.4593(4) 0.0824(3) 0.0377(13) Uani 1 1 d . . .
H8A H 0.9001 0.4382 0.0864 0.045 Uiso 1 1 calc R . .
H8B H 0.8358 0.4943 0.1185 0.045 Uiso 1 1 calc R . .
C9 C 0.8044(5) 0.5035(3) 0.0218(3) 0.0371(13) Uani 1 1 d . . .
H9A H 0.8556 0.5404 0.0180 0.045 Uiso 1 1 calc R . .
H9B H 0.7458 0.5336 0.0222 0.045 Uiso 1 1 calc R . .
C10 C 0.8653(4) 0.4557(3) -0.0675(3) 0.0338(12) Uani 1 1 d . . .
H10A H 0.8597 0.4125 -0.0980 0.041 Uiso 1 1 calc R . .
H10B H 0.9270 0.4494 -0.0361 0.041 Uiso 1 1 calc R . .
C11 C 0.8672(4) 0.5325(3) -0.1025(3) 0.0359(13) Uani 1 1 d . . .
N12 N 0.9095(4) 0.5927(3) -0.0691(3) 0.0406(12) Uani 1 1 d . . .
C13 C 0.9099(5) 0.6601(4) -0.0996(3) 0.0455(15) Uani 1 1 d . . .
H13 H 0.9392 0.7035 -0.0760 0.055 Uiso 1 1 calc R . .
C14 C 0.8712(5) 0.6709(4) -0.1624(3) 0.0454(16) Uani 1 1 d . . .
H14 H 0.8737 0.7201 -0.1816 0.055 Uiso 1 1 calc R . .
C15 C 0.8284(5) 0.6081(4) -0.1970(3) 0.0513(17) Uani 1 1 d . . .
H15 H 0.8006 0.6129 -0.2408 0.062 Uiso 1 1 calc R . .
C16 C 0.8268(6) 0.5375(4) -0.1663(3) 0.0518(17) Uani 1 1 d . . .
H16 H 0.7982 0.4932 -0.1890 0.062 Uiso 1 1 calc R . .
P1 P 0.74687(12) 0.21682(9) 0.05287(8) 0.0371(4) Uani 1 1 d . . .
C111 C 0.7694(5) 0.2359(4) 0.1385(3) 0.0472(17) Uani 1 1 d . . .
C112 C 0.6951(6) 0.2531(4) 0.1690(3) 0.0511(17) Uani 1 1 d . . .
H112 H 0.6303 0.2489 0.1461 0.061 Uiso 1 1 calc R . .
C113 C 0.7142(7) 0.2756(4) 0.2309(4) 0.060(2) Uani 1 1 d . . .
H113 H 0.6629 0.2857 0.2506 0.072 Uiso 1 1 calc R . .
C114 C 0.8096(7) 0.2837(5) 0.2653(4) 0.068(2) Uani 1 1 d . . .
H114 H 0.8238 0.2997 0.3082 0.081 Uiso 1 1 calc R . .
C115 C 0.8806(6) 0.2682(5) 0.2358(4) 0.064(2) Uani 1 1 d . . .
H115 H 0.9452 0.2733 0.2588 0.076 Uiso 1 1 calc R . .
C116 C 0.8633(5) 0.2457(4) 0.1742(3) 0.0500(17) Uani 1 1 d . . .
H116 H 0.9157 0.2365 0.1554 0.060 Uiso 1 1 calc R . .
C121 C 0.6307(5) 0.1664(3) 0.0391(4) 0.0467(17) Uani 1 1 d . . .
C122 C 0.5621(5) 0.1814(4) -0.0154(4) 0.0494(18) Uani 1 1 d . . .
H122 H 0.5754 0.2178 -0.0449 0.059 Uiso 1 1 calc R . .
C123 C 0.4749(6) 0.1442(4) -0.0276(5) 0.071(3) Uani 1 1 d . . .
H123 H 0.4271 0.1541 -0.0649 0.085 Uiso 1 1 calc R . .
C124 C 0.4592(9) 0.0888(4) 0.0198(7) 0.086(4) Uani 1 1 d . . .
H124 H 0.4003 0.0613 0.0126 0.103 Uiso 1 1 calc R . .
C125 C 0.5255(8) 0.0756(5) 0.0732(6) 0.073(3) Uani 1 1 d . . .
H125 H 0.5129 0.0397 0.1033 0.088 Uiso 1 1 calc R . .
C126 C 0.6100(6) 0.1135(4) 0.0840(4) 0.061(2) Uani 1 1 d . . .
H126 H 0.6564 0.1046 0.1222 0.073 Uiso 1 1 calc R . .
C131 C 0.8327(5) 0.1366(4) 0.0556(3) 0.0423(15) Uani 1 1 d . . .
C132 C 0.9264(5) 0.1534(4) 0.0532(3) 0.0445(16) Uani 1 1 d . . .
H132 H 0.9430 0.2057 0.0471 0.053 Uiso 1 1 calc R . .
C133 C 0.9974(6) 0.0967(4) 0.0594(3) 0.0510(18) Uani 1 1 d . . .
H133 H 1.0609 0.1100 0.0572 0.061 Uiso 1 1 calc R . .
C134 C 0.9731(6) 0.0205(5) 0.0686(3) 0.058(2) Uani 1 1 d . . .
H134 H 1.0205 -0.0189 0.0735 0.070 Uiso 1 1 calc R . .
C135 C 0.8815(7) 0.0018(4) 0.0708(4) 0.057(2) Uani 1 1 d . . .
H135 H 0.8654 -0.0507 0.0766 0.069 Uiso 1 1 calc R . .
C136 C 0.8116(6) 0.0587(4) 0.0646(3) 0.0506(17) Uani 1 1 d . . .
H136 H 0.7483 0.0445 0.0665 0.061 Uiso 1 1 calc R . .
P2 P 0.77420(10) 0.26128(8) -0.09067(7) 0.0311(3) Uani 1 1 d . . .
C211 C 0.7245(4) 0.1622(3) -0.1099(3) 0.0347(13) Uani 1 1 d . . .
C212 C 0.7805(5) 0.0966(3) -0.0886(3) 0.0381(13) Uani 1 1 d . . .
H212 H 0.8438 0.1032 -0.0637 0.046 Uiso 1 1 calc R . .
C213 C 0.7451(5) 0.0224(3) -0.1031(3) 0.0444(15) Uani 1 1 d . . .
H213 H 0.7846 -0.0212 -0.0885 0.053 Uiso 1 1 calc R . .
C214 C 0.6538(5) 0.0111(4) -0.1383(4) 0.0471(16) Uani 1 1 d . . .
H214 H 0.6300 -0.0399 -0.1482 0.057 Uiso 1 1 calc R . .
C215 C 0.5963(5) 0.0747(4) -0.1593(4) 0.0522(18) Uani 1 1 d . . .
H215 H 0.5326 0.0673 -0.1832 0.063 Uiso 1 1 calc R . .
C216 C 0.6313(4) 0.1491(4) -0.1456(3) 0.0429(15) Uani 1 1 d . . .
H216 H 0.5913 0.1922 -0.1608 0.051 Uiso 1 1 calc R . .
C221 C 0.8957(4) 0.2438(3) -0.1031(3) 0.0359(13) Uani 1 1 d . . .
C222 C 0.9115(5) 0.1937(4) -0.1507(3) 0.0437(15) Uani 1 1 d . . .
H222 H 0.8582 0.1678 -0.1767 0.052 Uiso 1 1 calc R . .
C223 C 1.0018(5) 0.1811(4) -0.1607(3) 0.0479(16) Uani 1 1 d . . .
H223 H 1.0099 0.1472 -0.1934 0.058 Uiso 1 1 calc R . .
C224 C 1.0811(5) 0.2178(4) -0.1229(3) 0.0441(15) Uani 1 1 d . . .
H224 H 1.1435 0.2091 -0.1294 0.053 Uiso 1 1 calc R . .
C225 C 1.0676(5) 0.2674(4) -0.0758(3) 0.0398(14) Uani 1 1 d . . .
H225 H 1.1211 0.2932 -0.0500 0.048 Uiso 1 1 calc R . .
C226 C 0.9771(4) 0.2795(3) -0.0662(3) 0.0328(12) Uani 1 1 d . . .
H226 H 0.9697 0.3134 -0.0333 0.039 Uiso 1 1 calc R . .
C231 C 0.7181(4) 0.3096(3) -0.1659(3) 0.0365(13) Uani 1 1 d . . .
C232 C 0.6207(5) 0.3299(3) -0.1768(3) 0.0466(16) Uani 1 1 d . . .
H232 H 0.5854 0.3167 -0.1465 0.056 Uiso 1 1 calc R . .
C233 C 0.5753(6) 0.3688(4) -0.2307(4) 0.063(2) Uani 1 1 d . . .
H233 H 0.5093 0.3817 -0.2370 0.076 Uiso 1 1 calc R . .
C234 C 0.6243(8) 0.3891(4) -0.2754(4) 0.072(3) Uani 1 1 d . . .
H234 H 0.5928 0.4166 -0.3122 0.087 Uiso 1 1 calc R . .
C235 C 0.7200(7) 0.3692(4) -0.2664(4) 0.063(2) Uani 1 1 d . . .
H235 H 0.7539 0.3825 -0.2975 0.076 Uiso 1 1 calc R . .
C236 C 0.7672(5) 0.3301(4) -0.2124(3) 0.0467(16) Uani 1 1 d . . .
H236 H 0.8330 0.3170 -0.2069 0.056 Uiso 1 1 calc R . .
B1 B 0.6474(6) 0.6596(5) 0.0968(4) 0.0487(19) Uani 1 1 d . . .
F1 F 0.6188(3) 0.6204(2) 0.0390(2) 0.0577(11) Uani 1 1 d . . .
F2 F 0.5664(3) 0.6842(3) 0.1150(3) 0.0762(15) Uani 1 1 d . . .
F3 F 0.6991(3) 0.7252(3) 0.0878(2) 0.0669(13) Uani 1 1 d . . .
F4 F 0.7056(4) 0.6130(3) 0.1393(3) 0.0828(15) Uani 1 1 d . . .
C1S C 0.8795(9) 0.5929(7) 0.2373(7) 0.059(3) Uani 0.50 1 d PDU A 1
H1SA H 0.8343 0.6139 0.1997 0.071 Uiso 0.50 1 calc PR A 1
H1SB H 0.8824 0.6297 0.2725 0.071 Uiso 0.50 1 calc PR A 1
Cl1 Cl 0.9935(4) 0.5842(4) 0.2219(3) 0.0804(15) Uani 0.50 1 d PDU A 1
Cl2 Cl 0.8378(3) 0.5025(2) 0.25703(18) 0.0571(9) Uani 0.50 1 d PDU A 1
C2S C 0.9377(12) 0.6220(10) 0.2287(9) 0.082(5) Uani 0.50 1 d PDU B 2
H2SA H 0.8964 0.6544 0.1958 0.099 Uiso 0.50 1 calc PR B 2
H2SB H 0.8955 0.5927 0.2504 0.099 Uiso 0.50 1 calc PR B 2
Cl3 Cl 1.0022(5) 0.5569(4) 0.1931(4) 0.0879(18) Uani 0.50 1 d PDU B 2
Cl4 Cl 1.0119(3) 0.6812(3) 0.2821(2) 0.0781(12) Uani 0.50 1 d PDU B 2
C3S C 0.3493(9) 0.2614(6) 0.0676(5) 0.098(3) Uani 1 1 d DU . .
H3S1 H 0.3187 0.2921 0.0300 0.118 Uiso 0.503(15) 1 calc PR C 3
H3S2 H 0.4037 0.2333 0.0570 0.118 Uiso 0.503(15) 1 calc PR C 3
H3S3 H 0.333(16) 0.267(14) -0.007(11) 0.118 Uiso 0.497(15) 1 d P C 4
H3S4 H 0.291(18) 0.296(16) 0.065(12) 0.118 Uiso 0.497(15) 1 d P C 4
Cl5A Cl 0.3967(5) 0.3257(4) 0.1260(3) 0.084(2) Uani 0.503(15) 1 d PDU C 3
Cl6A Cl 0.2680(15) 0.1935(13) 0.0782(8) 0.071(3) Uani 0.503(15) 1 d PDU C 3
Cl5B Cl 0.4085(4) 0.2678(9) 0.1495(4) 0.124(6) Uani 0.497(15) 1 d PDU C 4
Cl6B Cl 0.2586(15) 0.1876(11) 0.0611(8) 0.061(3) Uani 0.497(15) 1 d PDU C 4
C4S C 0.6761(9) 0.5323(9) 0.2659(8) 0.095(4) Uani 0.50 1 d PDU D 5
H4SA H 0.6825 0.5710 0.2336 0.113 Uiso 0.50 1 calc PR D 5
H4SB H 0.6622 0.5605 0.3023 0.113 Uiso 0.50 1 calc PR D 5
Cl7 Cl 0.7831(5) 0.4814(3) 0.2900(4) 0.116(2) Uani 0.50 1 d PDU D 5
Cl8 Cl 0.5803(5) 0.4691(3) 0.2345(3) 0.0997(19) Uani 0.50 1 d PDU D 5

loop_
_atom_site_aniso_label
_atom_site_aniso_U_11
_atom_site_aniso_U_22
_atom_site_aniso_U_33
_atom_site_aniso_U_23
_atom_site_aniso_U_13
_atom_site_aniso_U_12
Ru1 0.0291(3) 0.0235(3) 0.0403(3) 0.00534(19) 0.01140(18) 0.00295(18)
N1 0.029(2) 0.025(2) 0.036(3) 0.0047(19) 0.0063(19) 0.0012(18)
C2 0.034(3) 0.023(3) 0.050(4) 0.006(3) 0.004(3) 0.000(2)
C3 0.033(3) 0.020(3) 0.058(4) 0.005(3) 0.005(3) 0.005(2)
N4 0.031(3) 0.024(2) 0.057(3) 0.001(2) 0.011(2) 0.0000(19)
C5 0.041(3) 0.029(3) 0.071(5) 0.006(3) 0.026(3) 0.002(3)
C6 0.043(4) 0.036(3) 0.054(4) 0.004(3) 0.022(3) 0.007(3)
N7 0.038(3) 0.027(2) 0.053(3) 0.006(2) 0.019(2) 0.007(2)
C8 0.043(3) 0.032(3) 0.038(3) -0.001(3) 0.011(3) 0.000(3)
C9 0.044(3) 0.026(3) 0.040(3) -0.004(2) 0.008(3) 0.001(2)
C10 0.035(3) 0.024(3) 0.044(3) 0.002(2) 0.012(2) -0.005(2)
C11 0.037(3) 0.027(3) 0.046(3) 0.002(3) 0.015(3) -0.002(2)
N12 0.041(3) 0.028(3) 0.052(3) 0.005(2) 0.008(2) -0.004(2)
C13 0.047(4) 0.030(3) 0.059(4) 0.002(3) 0.011(3) -0.008(3)
C14 0.046(4) 0.032(3) 0.061(4) 0.019(3) 0.019(3) -0.002(3)
C15 0.060(4) 0.048(4) 0.043(4) 0.009(3) 0.006(3) -0.010(3)
C16 0.069(5) 0.042(4) 0.044(4) 0.003(3) 0.011(3) -0.014(3)
P1 0.0402(9) 0.0252(7) 0.0517(10) 0.0079(7) 0.0223(7) 0.0070(6)
C111 0.059(4) 0.027(3) 0.064(4) 0.020(3) 0.032(3) 0.011(3)
C112 0.066(5) 0.040(4) 0.057(4) 0.014(3) 0.033(4) 0.014(3)
C113 0.088(6) 0.044(4) 0.057(5) 0.013(3) 0.037(4) 0.019(4)
C114 0.102(7) 0.057(5) 0.045(4) 0.013(4) 0.017(4) 0.031(5)
C115 0.065(5) 0.071(5) 0.050(4) 0.013(4) 0.003(4) 0.029(4)
C116 0.049(4) 0.047(4) 0.053(4) 0.016(3) 0.010(3) 0.025(3)
C121 0.054(4) 0.022(3) 0.075(5) 0.007(3) 0.037(4) 0.003(3)
C122 0.043(4) 0.023(3) 0.092(6) -0.004(3) 0.035(4) -0.002(3)
C123 0.043(4) 0.040(4) 0.138(8) -0.019(5) 0.037(5) -0.003(3)
C124 0.093(7) 0.029(4) 0.169(11) -0.035(5) 0.097(8) -0.029(4)
C125 0.082(7) 0.046(5) 0.111(8) -0.003(5) 0.061(6) -0.012(4)
C126 0.082(6) 0.029(3) 0.090(6) -0.002(4) 0.058(5) -0.001(3)
C131 0.051(4) 0.034(3) 0.049(4) 0.011(3) 0.025(3) 0.011(3)
C132 0.048(4) 0.046(4) 0.043(4) 0.014(3) 0.020(3) 0.020(3)
C133 0.057(4) 0.058(4) 0.039(4) 0.007(3) 0.012(3) 0.028(3)
C134 0.081(6) 0.051(4) 0.045(4) 0.001(3) 0.018(4) 0.037(4)
C135 0.089(6) 0.034(4) 0.054(4) 0.008(3) 0.026(4) 0.020(4)
C136 0.077(5) 0.028(3) 0.051(4) 0.008(3) 0.025(4) 0.013(3)
P2 0.0281(7) 0.0245(7) 0.0411(8) 0.0035(6) 0.0091(6) 0.0002(5)
C211 0.034(3) 0.027(3) 0.047(3) 0.002(3) 0.016(2) -0.001(2)
C212 0.041(3) 0.028(3) 0.046(3) 0.006(3) 0.011(3) 0.006(2)
C213 0.050(4) 0.022(3) 0.067(4) 0.005(3) 0.025(3) 0.006(3)
C214 0.047(4) 0.024(3) 0.077(5) -0.001(3) 0.029(3) -0.005(3)
C215 0.041(4) 0.034(3) 0.082(5) 0.000(3) 0.015(3) -0.009(3)
C216 0.033(3) 0.027(3) 0.069(4) 0.000(3) 0.013(3) 0.003(2)
C221 0.038(3) 0.028(3) 0.045(3) 0.006(3) 0.017(3) 0.002(2)
C222 0.045(4) 0.040(3) 0.048(4) -0.003(3) 0.015(3) -0.007(3)
C223 0.049(4) 0.044(4) 0.054(4) -0.011(3) 0.020(3) -0.003(3)
C224 0.034(3) 0.043(4) 0.061(4) 0.000(3) 0.021(3) 0.005(3)
C225 0.039(3) 0.034(3) 0.047(4) 0.002(3) 0.012(3) -0.004(3)
C226 0.030(3) 0.029(3) 0.041(3) 0.006(2) 0.010(2) -0.002(2)
C231 0.042(3) 0.023(3) 0.040(3) -0.001(2) 0.001(3) -0.008(2)
C232 0.047(4) 0.024(3) 0.059(4) -0.002(3) -0.007(3) -0.003(3)
C233 0.064(5) 0.032(4) 0.073(5) -0.001(4) -0.025(4) -0.001(3)
C234 0.101(7) 0.037(4) 0.054(5) 0.008(4) -0.034(5) -0.020(4)
C235 0.098(7) 0.042(4) 0.043(4) 0.007(3) 0.003(4) -0.021(4)
C236 0.063(4) 0.033(3) 0.042(4) 0.000(3) 0.008(3) -0.013(3)
B1 0.040(4) 0.046(4) 0.060(5) -0.016(4) 0.012(3) 0.000(3)
F1 0.044(2) 0.051(2) 0.079(3) -0.030(2) 0.017(2) -0.0029(18)
F2 0.047(2) 0.091(4) 0.100(4) -0.054(3) 0.035(2) -0.023(2)
F3 0.050(2) 0.057(3) 0.100(4) -0.024(2) 0.030(2) -0.021(2)
F4 0.100(4) 0.055(3) 0.087(4) -0.008(3) 0.010(3) 0.001(3)
C1S 0.078(9) 0.049(7) 0.049(8) 0.002(7) 0.011(7) 0.013(7)
Cl1 0.068(3) 0.083(4) 0.088(4) 0.003(3) 0.014(3) -0.001(3)
Cl2 0.059(2) 0.058(2) 0.051(2) -0.0006(17) 0.0063(16) -0.0009(17)
C2S 0.075(12) 0.057(10) 0.138(16) -0.003(9) 0.071(10) -0.013(8)
Cl3 0.064(3) 0.070(4) 0.121(6) -0.008(3) 0.004(3) 0.000(3)
Cl4 0.075(3) 0.100(4) 0.062(2) 0.004(2) 0.020(2) 0.002(2)
C3S 0.144(10) 0.052(6) 0.102(7) -0.009(5) 0.035(7) -0.027(5)
Cl5A 0.122(5) 0.053(4) 0.083(4) -0.005(3) 0.038(3) 0.001(3)
Cl6A 0.077(6) 0.062(5) 0.085(9) 0.018(6) 0.041(7) 0.014(3)
Cl5B 0.063(3) 0.208(15) 0.103(5) -0.044(7) 0.021(3) -0.007(4)
Cl6B 0.076(4) 0.047(4) 0.065(6) 0.014(4) 0.025(4) 0.012(2)
C4S 0.182(13) 0.054(10) 0.056(11) 0.000(8) 0.045(11) 0.013(7)
Cl7 0.171(6) 0.054(3) 0.139(5) -0.023(3) 0.069(5) 0.002(3)
Cl8 0.160(5) 0.043(2) 0.131(4) -0.001(3) 0.107(4) 0.000(3)

loop_
_atom_type_symbol
_atom_type_description
_atom_type_scat_dispersion_real
_atom_type_scat_dispersion_imag
_atom_type_scat_source
C C 0.0033 0.0016 'International Tables Vol C Tables 4.2.6.8 and 6.1.1.4'
H H 0.0000 0.0000 'International Tables Vol C Tables 4.2.6.8 and 6.1.1.4'
N N 0.0061 0.0033 'International Tables Vol C Tables 4.2.6.8 and 6.1.1.4'
P P 0.1023 0.0942 'International Tables Vol C Tables 4.2.6.8 and 6.1.1.4'
B B 0.0013 0.0007 'International Tables Vol C Tables 4.2.6.8 and 6.1.1.4'
F F 0.0171 0.0103 'International Tables Vol C Tables 4.2.6.8 and 6.1.1.4'
Ru Ru -1.2594 0.8363 'International Tables Vol C Tables 4.2.6.8 and 6.1.1.4'
Cl Cl 0.1484 0.1585 'International Tables Vol C Tables 4.2.6.8 and 6.1.1.4'

loop_
_geom_angle_atom_site_label_1
_geom_angle_atom_site_label_2
_geom_angle_atom_site_label_3
_geom_angle
_geom_angle_site_symmetry_1
_geom_angle_site_symmetry_3
_geom_angle_publ_flag
H1 Ru1 N7 91(2) . . ?
H1 Ru1 N4 161(2) . . ?
N7 Ru1 N4 77.64(19) . . ?
H1 Ru1 P1 93(2) . . ?
N7 Ru1 P1 90.37(14) . . ?
N4 Ru1 P1 102.35(13) . . ?
H1 Ru1 N1 85(2) . . ?
N7 Ru1 N1 77.58(18) . . ?
N4 Ru1 N1 77.99(17) . . ?
P1 Ru1 N1 167.64(13) . . ?
H1 Ru1 P2 83(2) . . ?
N7 Ru1 P2 172.88(14) . . ?
N4 Ru1 P2 106.95(14) . . ?
P1 Ru1 P2 93.88(6) . . ?
N1 Ru1 P2 97.84(12) . . ?
C2 N1 C10 109.8(4) . . ?
C2 N1 C9 109.3(4) . . ?
C10 N1 C9 109.3(4) . . ?
C2 N1 Ru1 105.7(3) . . ?
C10 N1 Ru1 113.6(3) . . ?
C9 N1 Ru1 109.0(3) . . ?
N1 C2 C3 112.4(5) . . ?
N4 C3 C2 113.2(5) . . ?
C5 N4 C3 111.6(5) . . ?
C5 N4 Ru1 104.8(4) . . ?
C3 N4 Ru1 111.9(3) . . ?
N4 C5 C6 110.5(5) . . ?
N7 C6 C5 111.1(5) . . ?
C8 N7 C6 112.8(5) . . ?
C8 N7 Ru1 107.0(4) . . ?
C6 N7 Ru1 114.4(4) . . ?
N7 C8 C9 109.2(5) . . ?
C8 C9 N1 111.4(5) . . ?
N1 C10 C11 113.8(5) . . ?
N12 C11 C16 122.3(6) . . ?
N12 C11 C10 117.4(5) . . ?
C16 C11 C10 120.3(5) . . ?
C11 N12 C13 117.2(6) . . ?
N12 C13 C14 124.7(6) . . ?
C13 C14 C15 117.9(6) . . ?
C14 C15 C16 118.5(6) . . ?
C11 C16 C15 119.4(6) . . ?
C121 P1 C131 102.9(3) . . ?
C121 P1 C111 100.8(3) . . ?
C131 P1 C111 98.2(3) . . ?
C121 P1 Ru1 120.0(2) . . ?
C131 P1 Ru1 120.2(2) . . ?
C111 P1 Ru1 111.0(2) . . ?
C116 C111 C112 116.4(7) . . ?
C116 C111 P1 120.3(5) . . ?
C112 C111 P1 122.7(6) . . ?
C113 C112 C111 121.6(8) . . ?
C112 C113 C114 120.1(7) . . ?
C115 C114 C113 118.1(8) . . ?
C114 C115 C116 122.8(8) . . ?
C115 C116 C111 121.0(7) . . ?
C122 C121 C126 119.6(7) . . ?
C122 C121 P1 119.2(5) . . ?
C126 C121 P1 121.2(7) . . ?
C123 C122 C121 120.9(8) . . ?
C122 C123 C124 116.7(10) . . ?
C125 C124 C123 122.1(8) . . ?
C124 C125 C126 119.7(9) . . ?
C125 C126 C121 121.0(10) . . ?
C132 C131 C136 116.5(6) . . ?
C132 C131 P1 119.2(5) . . ?
C136 C131 P1 124.1(5) . . ?
C131 C132 C133 122.8(7) . . ?
C134 C133 C132 118.4(7) . . ?
C135 C134 C133 120.4(6) . . ?
C134 C135 C136 120.6(7) . . ?
C135 C136 C131 121.2(7) . . ?
C221 P2 C231 100.0(3) . . ?
C221 P2 C211 98.1(3) . . ?
C231 P2 C211 98.5(3) . . ?
C221 P2 Ru1 117.9(2) . . ?
C231 P2 Ru1 115.5(2) . . ?
C211 P2 Ru1 122.6(2) . . ?
C216 C211 C212 117.0(5) . . ?
C216 C211 P2 122.7(4) . . ?
C212 C211 P2 120.4(5) . . ?
C213 C212 C211 121.2(6) . . ?
C214 C213 C212 120.7(6) . . ?
C213 C214 C215 119.4(6) . . ?
C214 C215 C216 120.3(7) . . ?
C215 C216 C211 121.4(6) . . ?
C226 C221 C222 116.1(5) . . ?
C226 C221 P2 122.2(5) . . ?
C222 C221 P2 121.7(5) . . ?
C223 C222 C221 122.1(6) . . ?
C222 C223 C224 120.1(6) . . ?
C225 C224 C223 119.0(6) . . ?
C226 C225 C224 120.4(6) . . ?
C225 C226 C221 122.3(6) . . ?
C232 C231 C236 117.3(6) . . ?
C232 C231 P2 118.3(5) . . ?
C236 C231 P2 124.4(5) . . ?
C233 C232 C231 121.3(8) . . ?
C234 C233 C232 120.9(8) . . ?
C233 C234 C235 119.3(7) . . ?
C234 C235 C236 120.9(8) . . ?
C235 C236 C231 120.4(7) . . ?
F4 B1 F2 114.1(7) . . ?
F4 B1 F3 108.4(6) . . ?
F2 B1 F3 107.6(6) . . ?
F4 B1 F1 109.5(6) . . ?
F2 B1 F1 108.5(6) . . ?
F3 B1 F1 108.6(7) . . ?
Cl1 C1S Cl2 110.9(8) . . ?
Cl4 C2S Cl3 112.0(10) . . ?
Cl6A C3S Cl5A 120.7(9) . . ?
Cl6A C3S Cl5B 95.0(8) . . ?
Cl5A C3S Cl5B 37.1(4) . . ?
Cl6A C3S Cl6B 12.0(10) . . ?
Cl5A C3S Cl6B 132.3(10) . . ?
Cl5B C3S Cl6B 106.7(8) . . ?
Cl7 C4S Cl8 111.0(9) . . ?

loop_
_geom_bond_atom_site_label_1
_geom_bond_atom_site_label_2
_geom_bond_distance
_geom_bond_site_symmetry_2
_geom_bond_publ_flag
Ru1 H1 1.46(6) . ?
Ru1 N7 2.162(5) . ?
Ru1 N4 2.258(5) . ?
Ru1 P1 2.2614(16) . ?
Ru1 N1 2.296(4) . ?
Ru1 P2 2.3037(16) . ?
N1 C2 1.492(7) . ?
N1 C10 1.503(7) . ?
N1 C9 1.506(7) . ?
C2 C3 1.519(9) . ?
C3 N4 1.507(7) . ?
N4 C5 1.481(9) . ?
C5 C6 1.525(10) . ?
C6 N7 1.489(8) . ?
N7 C8 1.486(8) . ?
C8 C9 1.501(9) . ?
C10 C11 1.533(8) . ?
C11 N12 1.332(8) . ?
C11 C16 1.381(9) . ?
N12 C13 1.341(8) . ?
C13 C14 1.365(10) . ?
C14 C15 1.381(10) . ?
C15 C16 1.393(10) . ?
P1 C121 1.840(7) . ?
P1 C131 1.842(6) . ?
P1 C111 1.850(8) . ?
C111 C116 1.401(10) . ?
C111 C112 1.413(9) . ?
C112 C113 1.372(11) . ?
C113 C114 1.406(13) . ?
C114 C115 1.352(12) . ?
C115 C116 1.364(11) . ?
C121 C122 1.381(11) . ?
C121 C126 1.419(10) . ?
C122 C123 1.375(10) . ?
C123 C124 1.463(15) . ?
C124 C125 1.341(16) . ?
C125 C126 1.348(13) . ?
C131 C132 1.388(9) . ?
C131 C136 1.402(9) . ?
C132 C133 1.394(9) . ?
C133 C134 1.387(11) . ?
C134 C135 1.363(12) . ?
C135 C136 1.386(10) . ?
P2 C221 1.848(6) . ?
P2 C231 1.850(6) . ?
P2 C211 1.861(6) . ?
C211 C216 1.399(9) . ?
C211 C212 1.403(8) . ?
C212 C213 1.387(9) . ?
C213 C214 1.368(10) . ?
C214 C215 1.385(10) . ?
C215 C216 1.385(9) . ?
C221 C226 1.397(8) . ?
C221 C222 1.410(9) . ?
C222 C223 1.379(9) . ?
C223 C224 1.393(10) . ?
C224 C225 1.385(9) . ?
C225 C226 1.378(8) . ?
C231 C232 1.404(9) . ?
C231 C236 1.410(9) . ?
C232 C233 1.380(10) . ?
C233 C234 1.373(14) . ?
C234 C235 1.384(14) . ?
C235 C236 1.389(10) . ?
B1 F4 1.358(10) . ?
B1 F2 1.379(9) . ?
B1 F3 1.391(9) . ?
B1 F1 1.405(9) . ?
C1S Cl1 1.750(12) . ?
C1S Cl2 1.759(12) . ?
C2S Cl4 1.718(13) . ?
C2S Cl3 1.748(13) . ?
C3S Cl6A 1.706(13) . ?
C3S Cl5A 1.705(9) . ?
C3S Cl5B 1.795(12) . ?
C3S Cl6B 1.802(12) . ?
C4S Cl7 1.741(13) . ?
C4S Cl8 1.762(13) . ?
